data_4084212
loop_
_publ_author_name
'Koutsantonis, George A.'
'Low, Paul J.'
'Mackenzie, Campbell F. R.'
'Skelton, Brian W.'
'Yufit, Dmitry S.'

_publ_section_title
;
 Coordinating Tectons: Bimetallic Complexes from Bipyridyl Terminated
 Group 8 Alkynyl Complexes
;
_journal_issue 18
_journal_name_full Organometallics
_journal_page_first 4911
_journal_paper_doi 10.1021/om500172r
_journal_volume 33
_journal_year 2014
_chemical_absolute_configuration unk
_chemical_formula_moiety 'C21 H12 Cl N2 O3 Re'
_chemical_formula_sum 'C21 H12 Cl N2 O3 Re'
_chemical_formula_weight 561.98
_chemical_name_systematic
;
 ?
;
_space_group_IT_number 19
_symmetry_cell_setting orthorhombic
_symmetry_space_group_name_Hall 'P 2ac 2ab'
_symmetry_space_group_name_H-M 'P 21 21 21'
_atom_sites_solution_hydrogens geom
_atom_sites_solution_primary direct
_atom_sites_solution_secondary difmap
_audit_creation_date 2013-05-30T10:03:09-00:00
_audit_creation_method 'WinGX routine CIF_UPDATE'
_cell_angle_alpha 90
_cell_angle_beta 90
_cell_angle_gamma 90
_cell_formula_units_Z 8
_cell_length_a 6.5734(2)
_cell_length_b 19.1588(7)
_cell_length_c 29.6134(15)
_cell_measurement_reflns_used 4855
_cell_measurement_temperature 100(2)
_cell_measurement_theta_max 67.3353
_cell_measurement_theta_min 2.745
_cell_volume 3729.5(3)
_computing_cell_refinement
;
        CrysAlisPro, Oxford Diffraction Ltd.,
        Version 1.171.33.52 (release 06-11-2009 CrysAlis171 .NET)
        (compiled Nov  6 2009,16:24:50)
;
_computing_data_collection
;
        CrysAlisPro, Oxford Diffraction Ltd.,
        Version 1.171.33.52 (release 06-11-2009 CrysAlis171 .NET)
        (compiled Nov  6 2009,16:24:50)
;
_computing_data_reduction
;
        CrysAlisPro, Oxford Diffraction Ltd.,
        Version 1.171.33.52 (release 06-11-2009 CrysAlis171 .NET)
        (compiled Nov  6 2009,16:24:50)
;
_computing_molecular_graphics 'OrtepII (Johnson, C. K. (1976)'
_computing_publication_material 'WinGX Farrugia, L. J. (1999)'
_computing_structure_refinement 'SHELXL-97 (Sheldrick, 2008)'
_diffrn_ambient_temperature 100(2)
_diffrn_detector_area_resol_mean 10.4738
_diffrn_measured_fraction_theta_full 0.993
_diffrn_measured_fraction_theta_max 0.993
_diffrn_measurement_device_type 'Oxford Diffraction Gemini diffractometer'
_diffrn_measurement_method '\w scans'
_diffrn_orient_matrix_UB_11 0.0050801
_diffrn_orient_matrix_UB_12 0.0787162
_diffrn_orient_matrix_UB_13 -0.0105494
_diffrn_orient_matrix_UB_21 -0.0751348
_diffrn_orient_matrix_UB_22 0.016012
_diffrn_orient_matrix_UB_23 0.048137
_diffrn_orient_matrix_UB_31 0.2219805
_diffrn_orient_matrix_UB_32 0.0038428
_diffrn_orient_matrix_UB_33 0.0166301
_diffrn_radiation_monochromator graphite
_diffrn_radiation_type CuK\a
_diffrn_radiation_wavelength 1.54178
_diffrn_reflns_av_R_equivalents 0.1689
_diffrn_reflns_av_unetI/netI 0.1235
_diffrn_reflns_limit_h_max 7
_diffrn_reflns_limit_h_min -6
_diffrn_reflns_limit_k_max 22
_diffrn_reflns_limit_k_min -22
_diffrn_reflns_limit_l_max 34
_diffrn_reflns_limit_l_min -35
_diffrn_reflns_number 32045
_diffrn_reflns_theta_full 67.45
_diffrn_reflns_theta_max 67.45
_diffrn_reflns_theta_min 4.62
_exptl_absorpt_coefficient_mu 14.285
_exptl_absorpt_correction_T_max 0.74
_exptl_absorpt_correction_T_min 0.19
_exptl_absorpt_correction_type analytical
_exptl_absorpt_process_details
;
        CrysAlisPro, Agilent Technologies,
Analytical numeric absorption correction using a multifaceted crystal
       model based on expressions derived by R.C. Clark & J.S.
        (Clark, R. C. & Reid, J. S. (1995). Acta Cryst. A51, 887-897)
;
_exptl_crystal_colour pale_yellow
_exptl_crystal_density_diffrn 2.002
_exptl_crystal_density_method 'not measured'
_exptl_crystal_description needle
_exptl_crystal_F_000 2144
_exptl_crystal_size_max 0.35
_exptl_crystal_size_mid 0.02
_exptl_crystal_size_min 0.02
_refine_diff_density_max 2.987
_refine_diff_density_min -1.907
_refine_diff_density_rms 0.234
_refine_ls_abs_structure_details 'Flack H D (1983), Acta Cryst. A39, 876-881'
_refine_ls_abs_structure_Flack 0.42(2)
_refine_ls_extinction_method none
_refine_ls_goodness_of_fit_ref 0.988
_refine_ls_hydrogen_treatment constr
_refine_ls_matrix_type full
_refine_ls_number_parameters 506
_refine_ls_number_reflns 6637
_refine_ls_number_restraints 36
_refine_ls_restrained_S_all 0.987
_refine_ls_R_factor_all 0.0806
_refine_ls_R_factor_gt 0.0604
_refine_ls_shift/su_max 0.001
_refine_ls_shift/su_mean 0
_refine_ls_structure_factor_coef Fsqd
_refine_ls_weighting_details 'calc w=1/[\s^2^(Fo^2^)+(0.0630P)^2^] where P=(Fo^2^+2Fc^2^)/3'
_refine_ls_weighting_scheme calc
_refine_ls_wR_factor_gt 0.1324
_refine_ls_wR_factor_ref 0.1487
_reflns_number_gt 5269
_reflns_number_total 6637
_reflns_threshold_expression I>2\s(I)
_cod_data_source_file om500172r_si_001.cif
_cod_data_source_block gk349
_cod_database_code 4084212

loop_
_symmetry_equiv_pos_as_xyz
'x, y, z'
'-x+1/2, -y, z+1/2'
'x+1/2, -y+1/2, -z'
'-x, y+1/2, -z+1/2'

loop_
_atom_site_label
_atom_site_type_symbol
_atom_site_fract_x
_atom_site_fract_y
_atom_site_fract_z
_atom_site_U_iso_or_equiv
_atom_site_adp_type
_atom_site_occupancy
_atom_site_symmetry_multiplicity
_atom_site_calc_flag
_atom_site_refinement_flags
Re1 Re 0.70587(10) 0.54343(3) 0.219286(19) 0.02488(17) Uani 1 1 d .
Re2 Re 0.79439(10) 0.55442(3) 0.908042(19) 0.02614(17) Uani 1 1 d .
Cl1 Cl 0.5478(5) 0.5391(2) 0.14298(12) 0.0338(8) Uani 1 1 d .
Cl2 Cl 0.9857(5) 0.66649(19) 0.90268(13) 0.0324(8) Uani 1 1 d .
C1 C 0.874(2) 0.4635(8) 0.2037(5) 0.032(3) Uani 1 1 d .
O1 O 0.9791(19) 0.4188(6) 0.1953(4) 0.044(3) Uani 1 1 d .
C2 C 0.517(2) 0.4768(9) 0.2444(6) 0.036(4) Uani 1 1 d .
O2 O 0.4083(19) 0.4357(7) 0.2585(4) 0.046(3) Uani 1 1 d .
C3 C 0.853(2) 0.5504(8) 0.2763(5) 0.029(3) Uani 1 1 d U
O3 O 0.9392(16) 0.5515(6) 0.3080(3) 0.034(2) Uani 1 1 d .
C11 C -0.082(2) 0.7238(8) 0.3038(6) 0.031(3) Uani 1 1 d U
C12 C 0.070(2) 0.7139(8) 0.2835(5) 0.029(3) Uani 1 1 d .
C111 C 0.255(2) 0.7092(7) 0.2595(5) 0.027(3) Uani 1 1 d .
C112 C 0.3629(19) 0.6459(7) 0.2538(5) 0.021(3) Uani 1 1 d .
H112 H 0.3109 0.6051 0.268 0.025 Uiso 1 1 calc R
N113 N 0.5308(17) 0.6399(6) 0.2300(4) 0.025(3) Uani 1 1 d .
C114 C 0.608(2) 0.6986(8) 0.2091(5) 0.030(3) Uani 1 1 d .
C115 C 0.508(2) 0.7619(8) 0.2120(5) 0.031(3) Uani 1 1 d .
H115 H 0.5597 0.8014 0.1964 0.037 Uiso 1 1 calc R
C116 C 0.332(2) 0.7678(8) 0.2374(5) 0.032(3) Uani 1 1 d .
H116 H 0.2652 0.8115 0.2399 0.038 Uiso 1 1 calc R
C121 C 0.799(3) 0.6885(6) 0.1843(4) 0.024(3) Uani 1 1 d .
N122 N 0.8874(19) 0.6251(6) 0.1874(4) 0.025(3) Uani 1 1 d .
C123 C 1.069(2) 0.6138(7) 0.1677(5) 0.025(3) Uani 1 1 d .
H123 H 1.1308 0.5692 0.1703 0.03 Uiso 1 1 calc R
C124 C 1.169(2) 0.6659(8) 0.1435(5) 0.030(3) Uani 1 1 d .
H124 H 1.299 0.6578 0.1305 0.036 Uiso 1 1 calc R
C125 C 1.074(2) 0.7296(8) 0.1392(5) 0.031(3) Uani 1 1 d .
H125 H 1.1375 0.766 0.1225 0.037 Uiso 1 1 calc R
C126 C 0.889(2) 0.7407(9) 0.1587(6) 0.036(4) Uani 1 1 d .
H126 H 0.8223 0.7842 0.1548 0.043 Uiso 1 1 calc R
C131 C -0.271(2) 0.7346(8) 0.3282(5) 0.031(3) Uani 1 1 d .
C132 C -0.362(2) 0.6810(9) 0.3520(6) 0.038(4) Uani 1 1 d .
H132 H -0.3014 0.636 0.3517 0.045 Uiso 1 1 calc R
C133 C -0.540(3) 0.6913(10) 0.3765(5) 0.039(4) Uani 1 1 d .
H133 H -0.6011 0.6545 0.3932 0.047 Uiso 1 1 calc R
C134 C -0.625(2) 0.7581(9) 0.3755(6) 0.037(4) Uani 1 1 d .
H134 H -0.7468 0.7663 0.3921 0.045 Uiso 1 1 calc R
C135 C -0.543(3) 0.8116(9) 0.3520(7) 0.046(5) Uani 1 1 d .
H135 H -0.6068 0.8561 0.3521 0.055 Uiso 1 1 calc R
C136 C -0.363(2) 0.8017(9) 0.3276(6) 0.032(3) Uani 1 1 d .
H136 H -0.3044 0.8389 0.3109 0.038 Uiso 1 1 calc R
C4 C 0.642(2) 0.5828(8) 0.8550(5) 0.028(3) Uani 1 1 d U
O4 O 0.553(2) 0.6008(6) 0.8253(5) 0.048(3) Uani 1 1 d .
C5 C 0.989(3) 0.5062(9) 0.8681(6) 0.033(3) Uani 1 1 d .
O5 O 1.0951(19) 0.4779(6) 0.8469(4) 0.041(3) Uani 1 1 d .
C6 C 0.633(2) 0.4701(7) 0.9125(5) 0.023(3) Uani 1 1 d U
O6 O 0.5309(17) 0.4239(6) 0.9134(4) 0.038(3) Uani 1 1 d .
C21 C 1.580(2) 0.4281(8) 1.0243(5) 0.027(3) Uani 1 1 d .
C22 C 1.431(2) 0.4597(9) 1.0180(5) 0.031(3) Uani 1 1 d .
C211 C 1.2470(17) 0.4985(8) 1.0144(5) 0.027(3) Uani 1 1 d .
C212 C 1.140(2) 0.5024(7) 0.9753(5) 0.028(3) Uani 1 1 d .
H212 H 1.1904 0.4782 0.9496 0.033 Uiso 1 1 calc R
N213 N 0.9586(17) 0.5407(6) 0.9711(4) 0.025(2) Uani 1 1 d U
C214 C 0.888(2) 0.5730(7) 1.0080(6) 0.029(3) Uani 1 1 d .
C215 C 0.989(2) 0.5697(8) 1.0498(5) 0.027(3) Uani 1 1 d U
H215 H 0.9363 0.5928 1.0756 0.032 Uiso 1 1 calc R
C216 C 1.168(2) 0.5320(9) 1.0523(6) 0.038(4) Uani 1 1 d .
H216 H 1.2385 0.5289 1.0803 0.046 Uiso 1 1 calc R
C221 C 0.698(2) 0.6112(8) 1.0017(5) 0.028(3) Uani 1 1 d .
N222 N 0.6166(18) 0.6096(7) 0.9590(4) 0.030(3) Uani 1 1 d .
C223 C 0.442(3) 0.6434(8) 0.9520(6) 0.037(4) Uani 1 1 d .
H223 H 0.3836 0.6408 0.9227 0.044 Uiso 1 1 calc R
C224 C 0.343(2) 0.6814(9) 0.9838(5) 0.033(4) Uani 1 1 d .
H224 H 0.221 0.7057 0.9766 0.039 Uiso 1 1 calc R
C225 C 0.424(2) 0.6840(8) 1.0276(5) 0.033(3) Uani 1 1 d .
H225 H 0.3573 0.7093 1.0509 0.04 Uiso 1 1 calc R
C226 C 0.606(2) 0.6481(8) 1.0360(5) 0.030(3) Uani 1 1 d .
H226 H 0.6648 0.6492 1.0653 0.036 Uiso 1 1 calc R
C231 C 1.775(2) 0.3926(7) 1.0312(6) 0.032(3) Uani 1 1 d .
C232 C 1.857(2) 0.3476(8) 1.0000(6) 0.035(4) Uani 1 1 d .
H232 H 1.7882 0.3406 0.9721 0.042 Uiso 1 1 calc R
C233 C 2.035(3) 0.3125(9) 1.0081(7) 0.044(4) Uani 1 1 d .
H233 H 2.0925 0.283 0.9857 0.052 Uiso 1 1 calc R
C234 C 2.128(3) 0.3206(8) 1.0487(6) 0.037(4) Uani 1 1 d .
H234 H 2.2511 0.2961 1.0545 0.044 Uiso 1 1 calc R
C235 C 2.047(3) 0.3649(10) 1.0824(6) 0.043(4) Uani 1 1 d .
H235 H 2.1126 0.3696 1.1109 0.052 Uiso 1 1 calc R
C236 C 1.874(2) 0.4004(10) 1.0734(7) 0.040(4) Uani 1 1 d .
H236 H 1.8185 0.4308 1.0955 0.049 Uiso 1 1 calc R

loop_
_atom_site_aniso_label
_atom_site_aniso_U_11
_atom_site_aniso_U_22
_atom_site_aniso_U_33
_atom_site_aniso_U_23
_atom_site_aniso_U_13
_atom_site_aniso_U_12
Re1 0.0258(3) 0.0210(3) 0.0278(3) -0.0002(3) -0.0001(3) 0.0013(3)
Re2 0.0269(3) 0.0248(3) 0.0267(3) -0.0011(3) -0.0029(3) 0.0025(3)
Cl1 0.0328(18) 0.034(2) 0.0345(17) -0.0055(17) -0.0016(13) 0.0047(15)
Cl2 0.0349(19) 0.0258(18) 0.0364(18) 0.0001(16) -0.0040(15) -0.0009(13)
C1 0.032(8) 0.025(8) 0.040(8) 0.001(7) 0.000(6) 0.013(6)
O1 0.050(7) 0.034(7) 0.047(7) -0.009(6) -0.004(6) 0.007(6)
C2 0.027(8) 0.041(10) 0.039(9) -0.008(8) 0.007(7) -0.011(7)
O2 0.048(7) 0.037(7) 0.052(7) -0.005(6) 0.009(6) -0.009(6)
C3 0.038(7) 0.027(6) 0.022(6) -0.013(6) -0.001(5) -0.008(5)
O3 0.043(6) 0.032(6) 0.027(5) 0.002(5) -0.006(4) -0.002(5)
C11 0.036(7) 0.017(6) 0.038(7) 0.001(6) 0.007(6) 0.002(5)
C12 0.036(9) 0.028(8) 0.023(7) -0.006(6) -0.005(6) 0.003(6)
C111 0.028(10) 0.026(7) 0.028(6) -0.014(6) 0.002(5) 0.001(5)
C112 0.022(7) 0.016(7) 0.026(7) -0.001(6) -0.010(5) -0.005(5)
N113 0.028(6) 0.011(5) 0.036(7) -0.004(5) -0.009(5) 0.001(4)
C114 0.039(8) 0.018(7) 0.033(8) 0.005(6) -0.012(7) -0.003(6)
C115 0.036(9) 0.022(7) 0.036(8) 0.003(7) 0.006(7) 0.004(6)
C116 0.035(9) 0.019(7) 0.041(8) -0.002(6) 0.001(7) 0.011(6)
C121 0.028(7) 0.015(6) 0.029(7) -0.007(5) 0.011(7) -0.001(6)
N122 0.030(6) 0.023(6) 0.022(6) 0.004(5) 0.000(5) -0.002(5)
C123 0.024(7) 0.019(7) 0.031(7) -0.004(6) -0.001(6) 0.000(5)
C124 0.031(9) 0.029(8) 0.031(7) 0.011(6) -0.012(6) -0.002(6)
C125 0.031(8) 0.028(8) 0.033(8) 0.006(7) 0.003(6) -0.009(6)
C126 0.030(8) 0.030(8) 0.047(9) 0.010(8) 0.011(7) -0.009(7)
C131 0.027(8) 0.032(8) 0.035(7) 0.001(6) 0.000(6) -0.008(6)
C132 0.037(9) 0.032(9) 0.044(9) -0.006(8) 0.004(7) 0.004(6)
C133 0.041(9) 0.051(11) 0.025(8) 0.004(7) 0.005(7) -0.012(8)
C134 0.029(8) 0.037(9) 0.046(9) -0.002(8) 0.006(7) 0.004(7)
C135 0.056(11) 0.025(9) 0.056(11) -0.015(9) -0.010(9) 0.011(8)
C136 0.024(8) 0.032(8) 0.039(8) -0.002(7) 0.000(6) -0.001(6)
C4 0.029(6) 0.030(6) 0.025(5) 0.007(5) -0.014(4) 0.010(4)
O4 0.066(8) 0.028(6) 0.051(8) 0.001(6) -0.017(6) 0.006(6)
C5 0.045(9) 0.026(8) 0.028(8) 0.002(7) 0.000(7) 0.005(7)
O5 0.052(7) 0.042(7) 0.029(5) -0.002(5) 0.011(5) 0.003(6)
C6 0.024(6) 0.018(6) 0.028(6) -0.007(5) -0.001(5) -0.009(5)
O6 0.041(6) 0.032(6) 0.042(6) -0.006(5) -0.001(5) 0.010(5)
C21 0.030(8) 0.021(7) 0.028(7) -0.001(6) -0.003(6) -0.008(6)
C22 0.031(8) 0.034(9) 0.027(7) 0.006(7) -0.004(6) -0.008(7)
C211 0.013(8) 0.027(7) 0.041(8) 0.000(6) 0.000(5) 0.004(5)
C212 0.030(8) 0.023(7) 0.029(7) -0.008(6) 0.005(6) -0.001(5)
N213 0.039(5) 0.009(5) 0.027(5) 0.005(5) -0.010(4) -0.004(4)
C214 0.037(8) 0.007(6) 0.041(8) 0.003(6) 0.002(7) -0.006(6)
C215 0.027(6) 0.027(6) 0.027(6) 0.007(5) -0.014(5) -0.001(5)
C216 0.034(9) 0.038(9) 0.043(8) 0.004(7) -0.003(7) 0.002(7)
C221 0.018(6) 0.032(8) 0.034(7) -0.008(6) 0.008(7) 0.000(7)
N222 0.023(6) 0.026(7) 0.040(7) -0.011(6) -0.006(5) 0.006(5)
C223 0.045(10) 0.023(8) 0.042(9) -0.016(8) -0.003(7) -0.002(7)
C224 0.017(8) 0.042(9) 0.038(8) 0.008(7) 0.012(6) 0.004(6)
C225 0.046(10) 0.026(8) 0.028(7) -0.007(7) -0.004(7) -0.002(7)
C226 0.029(7) 0.033(8) 0.029(7) 0.006(7) -0.008(6) -0.010(7)
C231 0.021(7) 0.024(7) 0.052(9) 0.008(7) -0.002(7) 0.007(6)
C232 0.037(9) 0.016(7) 0.053(10) 0.003(7) -0.014(7) -0.003(6)
C233 0.055(11) 0.025(9) 0.051(10) -0.006(8) 0.009(9) -0.010(8)
C234 0.034(8) 0.024(8) 0.052(10) 0.011(8) -0.003(7) 0.007(6)
C235 0.047(10) 0.044(10) 0.038(9) 0.006(8) -0.017(8) 0.001(8)
C236 0.033(9) 0.036(9) 0.052(10) 0.000(8) 0.009(8) 0.004(7)

loop_
_atom_type_symbol
_atom_type_description
_atom_type_scat_dispersion_real
_atom_type_scat_dispersion_imag
_atom_type_scat_source
C C 0.0181 0.0091 'International Tables Vol C Tables 4.2.6.8 and 6.1.1.4'
H H 0 0 'International Tables Vol C Tables 4.2.6.8 and 6.1.1.4'
N N 0.0311 0.018 'International Tables Vol C Tables 4.2.6.8 and 6.1.1.4'
O O 0.0492 0.0322 'International Tables Vol C Tables 4.2.6.8 and 6.1.1.4'
Cl Cl 0.3639 0.7018 'International Tables Vol C Tables 4.2.6.8 and 6.1.1.4'
Re Re -5.2083 5.8923 'International Tables Vol C Tables 4.2.6.8 and 6.1.1.4'

loop_
_exptl_crystal_face_index_h
_exptl_crystal_face_index_k
_exptl_crystal_face_index_l
_exptl_crystal_face_perp_dist
0 -1 0 0.0216
0 1 0 0.0031
0 0 -1 0.0152
0 0 1 0.0083
1 0 0 0.1654
-1 0 0 0.1886

loop_
_geom_angle_atom_site_label_1
_geom_angle_atom_site_label_2
_geom_angle_atom_site_label_3
_geom_angle
C2 Re1 C1 86.3(7)
C2 Re1 C3 91.8(7)
C1 Re1 C3 88.7(6)
C2 Re1 N122 173.1(6)
C1 Re1 N122 98.7(6)
C3 Re1 N122 93.1(5)
C2 Re1 N113 99.4(6)
C1 Re1 N113 173.3(6)
C3 Re1 N113 94.5(5)
N122 Re1 N113 75.3(5)
C2 Re1 Cl1 93.4(5)
C1 Re1 Cl1 89.7(5)
C3 Re1 Cl1 174.5(4)
N122 Re1 Cl1 81.9(3)
N113 Re1 Cl1 86.6(3)
C6 Re2 C4 90.4(6)
C6 Re2 C5 90.2(6)
C4 Re2 C5 88.9(6)
C6 Re2 N213 96.4(5)
C4 Re2 N213 170.4(6)
C5 Re2 N213 97.9(6)
C6 Re2 N222 93.7(5)
C4 Re2 N222 98.4(6)
C5 Re2 N222 171.7(6)
N213 Re2 N222 74.4(5)
C6 Re2 Cl2 177.1(4)
C4 Re2 Cl2 88.2(5)
C5 Re2 Cl2 92.2(5)
N213 Re2 Cl2 84.8(3)
N222 Re2 Cl2 84.1(4)
O1 C1 Re1 176.8(15)
O2 C2 Re1 177.8(15)
O3 C3 Re1 177.0(14)
C12 C11 C131 178.7(18)
C11 C12 C111 174.4(16)
C116 C111 C12 120.0(13)
C116 C111 C112 116.6(12)
C12 C111 C112 123.2(14)
N113 C112 C111 124.1(13)
N113 C112 H112 118
C111 C112 H112 118
C112 N113 C114 118.6(13)
C112 N113 Re1 126.1(10)
C114 N113 Re1 115.3(10)
N113 C114 C115 120.8(15)
N113 C114 C121 115.6(13)
C115 C114 C121 123.6(14)
C116 C115 C114 120.2(15)
C116 C115 H115 119.9
C114 C115 H115 119.9
C115 C116 C111 119.7(13)
C115 C116 H116 120.2
C111 C116 H116 120.2
N122 C121 C126 119.8(14)
N122 C121 C114 117.1(12)
C126 C121 C114 123.1(13)
C123 N122 C121 120.0(12)
C123 N122 Re1 123.8(10)
C121 N122 Re1 115.9(10)
N122 C123 C124 121.7(13)
N122 C123 H123 119.1
C124 C123 H123 119.1
C125 C124 C123 117.9(14)
C125 C124 H124 121
C123 C124 H124 121
C126 C125 C124 120.2(14)
C126 C125 H125 119.9
C124 C125 H125 119.9
C125 C126 C121 120.2(16)
C125 C126 H126 119.9
C121 C126 H126 119.9
C132 C131 C136 119.6(15)
C132 C131 C11 121.2(15)
C136 C131 C11 119.2(13)
C131 C132 C133 121.7(17)
C131 C132 H132 119.2
C133 C132 H132 119.2
C132 C133 C134 117.2(17)
C132 C133 H133 121.4
C134 C133 H133 121.4
C135 C134 C133 122.9(16)
C135 C134 H134 118.5
C133 C134 H134 118.5
C134 C135 C136 120.2(16)
C134 C135 H135 119.9
C136 C135 H135 119.9
C135 C136 C131 118.5(16)
C135 C136 H136 120.8
C131 C136 H136 120.8
O4 C4 Re2 178.0(15)
O5 C5 Re2 177.8(15)
O6 C6 Re2 175.1(13)
C22 C21 C231 176.2(16)
C21 C22 C211 175.2(15)
C212 C211 C216 118.1(12)
C212 C211 C22 122.1(14)
C216 C211 C22 119.7(13)
C211 C212 N213 122.9(13)
C211 C212 H212 118.6
N213 C212 H212 118.6
C214 N213 C212 117.7(12)
C214 N213 Re2 118.1(10)
C212 N213 Re2 124.1(9)
N213 C214 C215 122.0(14)
N213 C214 C221 115.2(13)
C215 C214 C221 122.7(14)
C216 C215 C214 118.4(15)
C216 C215 H215 120.8
C214 C215 H215 120.8
C215 C216 C211 120.8(14)
C215 C216 H216 119.6
C211 C216 H216 119.6
N222 C221 C226 121.1(14)
N222 C221 C214 116.1(12)
C226 C221 C214 122.8(14)
C223 N222 C221 117.9(13)
C223 N222 Re2 126.1(11)
C221 N222 Re2 115.9(9)
N222 C223 C224 124.5(16)
N222 C223 H223 117.8
C224 C223 H223 117.8
C223 C224 C225 118.5(15)
C223 C224 H224 120.7
C225 C224 H224 120.7
C226 C225 C224 118.1(14)
C226 C225 H225 121
C224 C225 H225 121
C221 C226 C225 119.9(14)
C221 C226 H226 120.1
C225 C226 H226 120.1
C232 C231 C236 118.8(14)
C232 C231 C21 122.6(15)
C236 C231 C21 118.4(14)
C231 C232 C233 121.4(17)
C231 C232 H232 119.3
C233 C232 H232 119.3
C234 C233 C232 119.1(18)
C234 C233 H233 120.5
C232 C233 H233 120.5
C233 C234 C235 121.5(15)
C233 C234 H234 119.2
C235 C234 H234 119.2
C236 C235 C234 118.6(16)
C236 C235 H235 120.7
C234 C235 H235 120.7
C235 C236 C231 120.6(17)
C235 C236 H236 119.7
C231 C236 H236 119.7

loop_
_geom_bond_atom_site_label_1
_geom_bond_atom_site_label_2
_geom_bond_distance
Re1 C2 1.929(16)
Re1 C1 1.945(15)
Re1 C3 1.951(13)
Re1 N122 2.184(12)
Re1 N113 2.201(11)
Re1 Cl1 2.488(3)
Re2 C6 1.937(13)
Re2 C4 1.941(13)
Re2 C5 1.971(17)
Re2 N213 2.172(11)
Re2 N222 2.181(13)
Re2 Cl2 2.493(4)
C1 O1 1.127(18)
C2 O2 1.14(2)
C3 O3 1.096(17)
C11 C12 1.18(2)
C11 C131 1.45(2)
C12 C111 1.41(2)
C111 C116 1.40(2)
C111 C112 1.42(2)
C112 N113 1.314(19)
C112 H112 0.95
N113 C114 1.38(2)
C114 C115 1.38(2)
C114 C121 1.46(2)
C115 C116 1.38(2)
C115 H115 0.95
C116 H116 0.95
C121 N122 1.351(19)
C121 C126 1.39(2)
N122 C123 1.347(19)
C123 C124 1.39(2)
C123 H123 0.95
C124 C125 1.38(2)
C124 H124 0.95
C125 C126 1.36(2)
C125 H125 0.95
C126 H126 0.95
C131 C132 1.38(2)
C131 C136 1.42(2)
C132 C133 1.39(2)
C132 H132 0.95
C133 C134 1.40(3)
C133 H133 0.95
C134 C135 1.35(3)
C134 H134 0.95
C135 C136 1.40(3)
C135 H135 0.95
C136 H136 0.95
C4 O4 1.110(18)
C5 O5 1.085(19)
C6 O6 1.111(17)
C21 C22 1.17(2)
C21 C231 1.47(2)
C22 C211 1.43(2)
C211 C212 1.36(2)
C211 C216 1.39(2)
C212 N213 1.407(18)
C212 H212 0.95
N213 C214 1.34(2)
C214 C215 1.41(2)
C214 C221 1.45(2)
C215 C216 1.38(2)
C215 H215 0.95
C216 H216 0.95
C221 N222 1.38(2)
C221 C226 1.38(2)
N222 C223 1.33(2)
C223 C224 1.36(2)
C223 H223 0.95
C224 C225 1.40(2)
C224 H224 0.95
C225 C226 1.40(2)
C225 H225 0.95
C226 H226 0.95
C231 C232 1.37(2)
C231 C236 1.42(3)
C232 C233 1.37(3)
C232 H232 0.95
C233 C234 1.36(3)
C233 H233 0.95
C234 C235 1.42(3)
C234 H234 0.95
C235 C236 1.35(2)
C235 H235 0.95
C236 H236 0.95
